data_2014905
loop_
_publ_author_name
'Rezende, Marcos C.'
'Dominguez, Mois\'es'
'Wardell, James L.'
'Skakle, Janet M. S.'
'Low, John N.'
'Glidewell, Christopher'

_publ_section_title
;Supramolecular structures of five
 5-(arylmethylene)-1,3-dimethylpyrimidine-2,4,6(1<i>H</i>,3<i>H</i>,5<i>H</i>)-triones:
 isolated molecules, hydrogen-bonded chains and chains of fused
 hydrogen-bonded rings
;
_journal_issue 5
_journal_name_full 'Acta Crystallographica Section C'
_journal_page_first o306
_journal_page_last o311
_journal_paper_doi 10.1107/S0108270105008498
_journal_volume 61
_journal_year 2005
_chemical_formula_iupac 'C14 H14 N2 O4'
_chemical_formula_moiety 'C14 H14 N2 O4'
_chemical_formula_sum 'C14 H14 N2 O4'
_chemical_formula_weight 274.27
_chemical_name_systematic
;
5-(4-methoxybenzylidene)-1,3-dimethylpyrimidine-2,4,6(1H,3H,5H)-trione
;
_space_group_IT_number 2
_symmetry_cell_setting triclinic
_symmetry_space_group_name_Hall '-P 1'
_symmetry_space_group_name_H-M 'P -1'
_atom_sites_solution_hydrogens geom
_atom_sites_solution_primary direct
_atom_sites_solution_secondary difmap
_cell_angle_alpha 92.544(6)
_cell_angle_beta 93.074(5)
_cell_angle_gamma 104.456(6)
_cell_formula_units_Z 2
_cell_length_a 7.5906(6)
_cell_length_b 8.2989(7)
_cell_length_c 10.3010(10)
_cell_measurement_reflns_used 2860
_cell_measurement_temperature 120(2)
_cell_measurement_theta_max 27.52
_cell_measurement_theta_min 3.13
_cell_volume 626.33(10)
_computing_cell_refinement 'DENZO (Otwinowski & Minor, 1997) and COLLECT'
_computing_data_collection 'COLLECT (Nonius, 1998)'
_computing_data_reduction 'DENZO and COLLECT'
_computing_molecular_graphics 'PLATON (Spek, 2003)'
_computing_publication_material 'SHELXL97 and PRPKAPPA (Ferguson, 1999)'
_computing_structure_refinement 'OSCAIL and SHELXL97 (Sheldrick, 1997)'
_computing_structure_solution 'OSCAIL (McArdle, 2003) and SHELXS97 (Sheldrick, 1997)'
_diffrn_ambient_temperature 120(2)
_diffrn_detector_area_resol_mean 9.091
_diffrn_measured_fraction_theta_full 0.991
_diffrn_measured_fraction_theta_max 0.991
_diffrn_measurement_device_type 'Bruker-Nonius KappaCCD area-detector'
_diffrn_measurement_method '\f and \w'
_diffrn_radiation_monochromator graphite
_diffrn_radiation_source 'Bruker-Nonius FR591 rotating anode'
_diffrn_radiation_type 'Mo K\a'
_diffrn_radiation_wavelength 0.71073
_diffrn_reflns_av_R_equivalents 0.034
_diffrn_reflns_av_sigmaI/netI 0.0346
_diffrn_reflns_limit_h_max 9
_diffrn_reflns_limit_h_min -9
_diffrn_reflns_limit_k_max 10
_diffrn_reflns_limit_k_min -10
_diffrn_reflns_limit_l_max 13
_diffrn_reflns_limit_l_min -13
_diffrn_reflns_number 10553
_diffrn_reflns_theta_full 27.52
_diffrn_reflns_theta_max 27.52
_diffrn_reflns_theta_min 3.13
_diffrn_standards_decay_% none
_exptl_absorpt_coefficient_mu 0.108
_exptl_absorpt_correction_T_max 0.964
_exptl_absorpt_correction_T_min 0.947
_exptl_absorpt_correction_type multi-scan
_exptl_absorpt_process_details '(SADABS; Sheldrick, 2003)'
_exptl_crystal_colour yellow
_exptl_crystal_density_diffrn 1.454
_exptl_crystal_density_meas ?
_exptl_crystal_density_method 'not measured'
_exptl_crystal_description block
_exptl_crystal_F_000 288
_exptl_crystal_size_max 0.48
_exptl_crystal_size_mid 0.44
_exptl_crystal_size_min 0.34
_refine_diff_density_max 0.274
_refine_diff_density_min -0.242
_refine_ls_extinction_method none
_refine_ls_goodness_of_fit_ref 1.058
_refine_ls_hydrogen_treatment constr
_refine_ls_matrix_type full
_refine_ls_number_parameters 184
_refine_ls_number_reflns 2860
_refine_ls_number_restraints 0
_refine_ls_restrained_S_all 1.058
_refine_ls_R_factor_all 0.0648
_refine_ls_R_factor_gt 0.0461
_refine_ls_shift/su_max 0.000
_refine_ls_shift/su_mean 0.000
_refine_ls_structure_factor_coef Fsqd
_refine_ls_weighting_details 'w = 1/[\s^2^(Fo^2^)+(0.0773P)^2^+0.1359P] where P=(Fo^2^+2Fc^2^)/3'
_refine_ls_weighting_scheme calc
_refine_ls_wR_factor_gt 0.1248
_refine_ls_wR_factor_ref 0.1360
_reflns_number_gt 2173
_reflns_number_total 2860
_reflns_threshold_expression I>2\s(I)
_cod_data_source_file sk1828.cif
_cod_data_source_block III
_cod_depositor_comments
;
The following automatic conversions were performed:

'_exptl_crystal_density_meas' value 'not measured' was changed to '?'
- the value is perceived as not measured.

Automatic conversion script
Id: cif_fix_values 3008 2015-01-20 13:52:24Z robertas 
;
_cod_database_code 2014905
_cod_database_fobs_code 2014905

loop_
_symmetry_equiv_pos_as_xyz
'x, y, z'
'-x, -y, -z'

loop_
_atom_site_label
_atom_site_fract_x
_atom_site_fract_y
_atom_site_fract_z
_atom_site_U_iso_or_equiv
_atom_site_adp_type
_atom_site_calc_flag
_atom_site_refinement_flags
_atom_site_occupancy
_atom_site_disorder_assembly
_atom_site_disorder_group
_atom_site_type_symbol
O2 0.80386(15) 0.66484(13) 0.02844(11) 0.0316(3) Uani d . 1 . . O
O4 0.28789(15) 0.68329(14) 0.22215(11) 0.0324(3) Uani d . 1 . . O
O6 0.6058(2) 0.27431(18) 0.31566(15) 0.0602(5) Uani d . 1 . . O
O54 0.06981(15) -0.02267(13) 0.75913(10) 0.0300(3) Uani d . 1 . . O
N1 0.70274(16) 0.46844(15) 0.17228(12) 0.0243(3) Uani d . 1 . . N
N3 0.54470(16) 0.67320(15) 0.12473(12) 0.0237(3) Uani d . 1 . . N
C1 0.8602(2) 0.4008(2) 0.14631(17) 0.0316(4) Uani d . 1 . . C
C2 0.6911(2) 0.60604(18) 0.10441(14) 0.0238(3) Uani d . 1 . . C
C3 0.5412(2) 0.82590(19) 0.05854(16) 0.0300(4) Uani d . 1 . . C
C4 0.4109(2) 0.61423(18) 0.21020(14) 0.0244(3) Uani d . 1 . . C
C5 0.4288(2) 0.46904(17) 0.28419(14) 0.0236(3) Uani d . 1 . . C
C6 0.5818(2) 0.3956(2) 0.26236(16) 0.0301(4) Uani d . 1 . . C
C51 0.2466(2) 0.29635(17) 0.46490(14) 0.0230(3) Uani d . 1 . . C
C52 0.3482(2) 0.18855(18) 0.51359(14) 0.0256(3) Uani d . 1 . . C
C53 0.2848(2) 0.08393(19) 0.61038(14) 0.0262(3) Uani d . 1 . . C
C54 0.1182(2) 0.08340(18) 0.66308(14) 0.0241(3) Uani d . 1 . . C
C55 0.0146(2) 0.18777(18) 0.61722(14) 0.0259(3) Uani d . 1 . . C
C56 0.0794(2) 0.29082(19) 0.51902(15) 0.0262(3) Uani d . 1 . . C
C57 0.2951(2) 0.41808(18) 0.36788(14) 0.0245(3) Uani d . 1 . . C
C541 -0.0955(2) -0.0211(2) 0.82071(16) 0.0314(4) Uani d . 1 . . C
H1A 0.8576 0.3705 0.0531 0.047 Uiso calc R 1 . . H
H1B 0.8544 0.3017 0.1958 0.047 Uiso calc R 1 . . H
H1C 0.9734 0.4852 0.1728 0.047 Uiso calc R 1 . . H
H3A 0.4287 0.8583 0.0759 0.045 Uiso calc R 1 . . H
H3B 0.5459 0.8054 -0.0355 0.045 Uiso calc R 1 . . H
H3C 0.6467 0.9158 0.0911 0.045 Uiso calc R 1 . . H
H52 0.4617 0.1880 0.4792 0.031 Uiso calc R 1 . . H
H53 0.3546 0.0116 0.6416 0.031 Uiso calc R 1 . . H
H54A -0.0867 0.0908 0.8595 0.047 Uiso calc R 1 . . H
H54B -0.1135 -0.1013 0.8889 0.047 Uiso calc R 1 . . H
H54C -0.1991 -0.0519 0.7557 0.047 Uiso calc R 1 . . H
H55 -0.0983 0.1885 0.6525 0.031 Uiso calc R 1 . . H
H56 0.0076 0.3609 0.4868 0.031 Uiso calc R 1 . . H
H57 0.2073 0.4817 0.3601 0.029 Uiso calc R 1 . . H

loop_
_atom_site_aniso_label
_atom_site_aniso_U_11
_atom_site_aniso_U_22
_atom_site_aniso_U_33
_atom_site_aniso_U_12
_atom_site_aniso_U_13
_atom_site_aniso_U_23
O2 0.0319(6) 0.0319(6) 0.0339(6) 0.0085(5) 0.0155(5) 0.0137(5)
O4 0.0325(6) 0.0333(6) 0.0379(6) 0.0161(5) 0.0123(5) 0.0154(5)
O6 0.0683(9) 0.0632(9) 0.0758(10) 0.0488(8) 0.0510(8) 0.0516(8)
O54 0.0361(6) 0.0305(6) 0.0265(6) 0.0097(5) 0.0130(5) 0.0134(5)
N1 0.0242(6) 0.0258(7) 0.0256(6) 0.0083(5) 0.0087(5) 0.0092(5)
N3 0.0255(6) 0.0231(6) 0.0240(6) 0.0062(5) 0.0064(5) 0.0102(5)
C1 0.0292(8) 0.0339(9) 0.0373(9) 0.0144(7) 0.0129(7) 0.0133(7)
C2 0.0254(7) 0.0234(7) 0.0223(7) 0.0048(6) 0.0049(6) 0.0044(6)
C3 0.0337(8) 0.0271(8) 0.0327(8) 0.0101(7) 0.0091(7) 0.0156(7)
C4 0.0247(7) 0.0247(7) 0.0248(7) 0.0064(6) 0.0054(6) 0.0065(6)
C5 0.0263(8) 0.0223(7) 0.0230(7) 0.0059(6) 0.0069(6) 0.0075(6)
C6 0.0338(8) 0.0317(8) 0.0295(8) 0.0128(7) 0.0137(7) 0.0133(6)
C51 0.0257(8) 0.0216(7) 0.0219(7) 0.0049(6) 0.0055(6) 0.0033(6)
C52 0.0267(7) 0.0280(8) 0.0238(7) 0.0083(6) 0.0066(6) 0.0062(6)
C53 0.0306(8) 0.0266(8) 0.0239(7) 0.0104(6) 0.0061(6) 0.0063(6)
C54 0.0307(8) 0.0208(7) 0.0202(7) 0.0036(6) 0.0068(6) 0.0053(6)
C55 0.0279(8) 0.0252(8) 0.0260(8) 0.0066(6) 0.0102(6) 0.0060(6)
C56 0.0296(8) 0.0243(8) 0.0271(8) 0.0092(6) 0.0076(6) 0.0064(6)
C57 0.0253(7) 0.0246(7) 0.0250(8) 0.0077(6) 0.0053(6) 0.0052(6)
C541 0.0358(9) 0.0319(8) 0.0267(8) 0.0054(7) 0.0133(7) 0.0091(6)

loop_
_atom_type_symbol
_atom_type_description
_atom_type_scat_dispersion_real
_atom_type_scat_dispersion_imag
_atom_type_scat_source
C C 0.0033 0.0016 'International Tables Vol C Tables 4.2.6.8 and 6.1.1.4'
H H 0.0000 0.0000 'International Tables Vol C Tables 4.2.6.8 and 6.1.1.4'
N N 0.0061 0.0033 'International Tables Vol C Tables 4.2.6.8 and 6.1.1.4'
O O 0.0106 0.0060 'International Tables Vol C Tables 4.2.6.8 and 6.1.1.4'

loop_
_geom_angle_atom_site_label_1
_geom_angle_atom_site_label_2
_geom_angle_atom_site_label_3
_geom_angle
_geom_angle_publ_flag
C2 N1 C6 125.06(13) no
C2 N1 C1 115.35(12) no
C6 N1 C1 119.58(12) no
N1 C1 H1A 109.5 no
N1 C1 H1B 109.5 no
H1A C1 H1B 109.5 no
N1 C1 H1C 109.5 no
H1A C1 H1C 109.5 no
H1B C1 H1C 109.5 no
O2 C2 N3 121.06(14) no
O2 C2 N1 121.46(14) no
N3 C2 N1 117.48(13) no
C2 N3 C4 124.62(13) no
C2 N3 C3 116.66(12) no
C4 N3 C3 118.52(12) no
N3 C3 H3A 109.5 no
N3 C3 H3B 109.5 no
H3A C3 H3B 109.5 no
N3 C3 H3C 109.5 no
H3A C3 H3C 109.5 no
H3B C3 H3C 109.5 no
O4 C4 N3 119.63(13) no
O4 C4 C5 123.49(13) no
N3 C4 C5 116.88(13) no
C57 C5 C6 126.71(13) no
C57 C5 C4 114.26(13) no
C6 C5 C4 119.03(13) no
C5 C57 C51 139.14(14) no
C5 C57 H57 110.4 no
C51 C57 H57 110.4 no
C56 C51 C52 116.95(13) no
C56 C51 C57 114.76(13) no
C52 C51 C57 128.25(14) no
C53 C52 C51 120.84(14) no
C53 C52 H52 119.6 no
C51 C52 H52 119.6 no
C52 C53 C54 120.54(14) no
C52 C53 H53 119.7 no
C54 C53 H53 119.7 no
O54 C54 C55 124.18(14) no
O54 C54 C53 115.72(13) no
C55 C54 C53 120.11(13) no
C54 O54 C541 117.61(12) no
O54 C541 H54A 109.5 no
O54 C541 H54B 109.5 no
H54A C541 H54B 109.5 no
O54 C541 H54C 109.5 no
H54A C541 H54C 109.5 no
H54B C541 H54C 109.5 no
C56 C55 C54 118.59(14) no
C56 C55 H55 120.7 no
C54 C55 H55 120.7 no
C55 C56 C51 122.96(14) no
C55 C56 H56 118.5 no
C51 C56 H56 118.5 no
O6 C6 N1 119.07(15) no
O6 C6 C5 124.00(14) no
N1 C6 C5 116.91(13) no

loop_
_geom_bond_atom_site_label_1
_geom_bond_atom_site_label_2
_geom_bond_site_symmetry_2
_geom_bond_distance
_geom_bond_publ_flag
N1 C2 . 1.3839(19) no
N1 C6 . 1.3907(19) no
N1 C1 . 1.4737(19) no
C1 H1A . 0.98 no
C1 H1B . 0.98 no
C1 H1C . 0.98 no
C2 O2 . 1.2166(18) no
C2 N3 . 1.3832(19) no
N3 C4 . 1.3898(19) no
N3 C3 . 1.4707(18) no
C3 H3A . 0.98 no
C3 H3B . 0.98 no
C3 H3C . 0.98 no
C4 O4 . 1.2204(18) no
C4 C5 . 1.484(2) no
C5 C57 . 1.366(2) no
C5 C6 . 1.462(2) no
C57 C51 . 1.449(2) no
C57 H57 . 0.95 no
C51 C56 . 1.404(2) no
C51 C52 . 1.410(2) no
C52 C53 . 1.378(2) no
C52 H52 . 0.95 no
C53 C54 . 1.402(2) no
C53 H53 . 0.95 no
C54 O54 . 1.3578(17) no
C54 C55 . 1.388(2) no
O54 C541 . 1.4389(19) no
C541 H54A . 0.98 no
C541 H54B . 0.98 no
C541 H54C . 0.98 no
C55 C56 . 1.384(2) no
C55 H55 . 0.95 no
C56 H56 . 0.95 no
C6 O6 . 1.2157(19) no

loop_
_geom_hbond_atom_site_label_D
_geom_hbond_atom_site_label_H
_geom_hbond_atom_site_label_A
_geom_hbond_site_symmetry_A
_geom_hbond_distance_DH
_geom_hbond_distance_HA
_geom_hbond_distance_DA
_geom_hbond_angle_DHA
_geom_hbond_publ_flag
C52 H52 O6 . 0.95 2.11 2.889(2) 138 no
C53 H53 O6 2_656 0.95 2.52 3.387(2) 152 no
C55 H55 O4 2_566 0.95 2.39 3.261(2) 152 no
C57 H57 O4 . 0.95 2.23 2.729(2) 112 no

loop_
_geom_torsion_atom_site_label_1
_geom_torsion_atom_site_label_2
_geom_torsion_atom_site_label_3
_geom_torsion_atom_site_label_4
_geom_torsion
_geom_torsion_publ_flag
C6 N1 C2 O2 178.78(14) no
C1 N1 C2 O2 0.4(2) no
C6 N1 C2 N3 -2.1(2) no
C1 N1 C2 N3 179.48(12) no
O2 C2 N3 C4 -179.56(13) no
N1 C2 N3 C4 1.3(2) no
O2 C2 N3 C3 -4.8(2) no
N1 C2 N3 C3 176.04(12) no
C2 N3 C4 O4 179.29(14) no
C3 N3 C4 O4 4.7(2) no
C2 N3 C4 C5 0.1(2) no
C3 N3 C4 C5 -174.53(12) no
O4 C4 C5 C57 0.0(2) no
N3 C4 C5 C57 179.14(13) no
O4 C4 C5 C6 179.98(14) no
N3 C4 C5 C6 -0.9(2) no
C6 C5 C57 C51 3.7(3) no
C4 C5 C57 C51 -176.31(17) no
C5 C57 C51 C56 -176.12(18) no
C5 C57 C51 C52 6.1(3) no
C56 C51 C52 C53 -0.3(2) no
C57 C51 C52 C53 177.41(15) no
C51 C52 C53 C54 -0.4(2) no
C52 C53 C54 O54 -179.10(13) no
C52 C53 C54 C55 0.5(2) no
C55 C54 O54 C541 -2.7(2) no
C53 C54 O54 C541 176.86(13) no
O54 C54 C55 C56 179.73(14) no
C53 C54 C55 C56 0.1(2) no
C54 C55 C56 C51 -0.9(2) no
C52 C51 C56 C55 1.0(2) no
C57 C51 C56 C55 -177.01(13) no
C2 N1 C6 O6 179.76(16) no
C1 N1 C6 O6 -1.9(2) no
C2 N1 C6 C5 1.3(2) no
C1 N1 C6 C5 179.70(13) no
C57 C5 C6 O6 1.9(3) no
C4 C5 C6 O6 -178.14(17) no
C57 C5 C6 N1 -179.81(14) no
C4 C5 C6 N1 0.2(2) no

loop_
_cod_related_entry_id
_cod_related_entry_database
_cod_related_entry_code
1 ChemSpider 283177
